data_1510383
loop_
_publ_author_name
'Massalski, T.B.'
'Isaacs, L.L.'
'King, H.W.'

_publ_section_title
;
 Axial ratio changes in h.c.p. zeta phases in the systems Au-In-Cu and
 Cu-Gr-Au
;
_journal_name_full 'Acta Metallurgica'
_journal_page_first 1355
_journal_page_last 1361
_journal_paper_doi 10.1016/0001-6160(63)90030-0
_journal_volume 11
_journal_year 1963
_chemical_formula_sum 'Au0.68 Cu0.12 In0.2'
_chemical_name_systematic '(Au0.68 Cu0.12 In0.2)'
_space_group_IT_number 194
_symmetry_space_group_name_Hall '-P 6c 2c'
_symmetry_space_group_name_H-M 'P 63/m m c'
_cell_angle_alpha 90
_cell_angle_beta 90
_cell_angle_gamma 120
_cell_formula_units_Z 2
_cell_length_a 2.887
_cell_length_b 2.887
_cell_length_c 4.741
_cell_volume 34.221
_citation_journal_id_ASTM AMETAR
_cod_data_source_file gold_47.cif
_cod_data_source_block Au0.68Cu0.12In0.2
_cod_original_cell_volume 34.22112
_cod_database_code 1510383

loop_
_symmetry_equiv_pos_as_xyz
x,y,z
x-y,x,z+1/2
-y,x-y,z
-x,-y,z+1/2
-x+y,-x,z
y,-x+y,z+1/2
-y,-x,-z+1/2
x-y,-y,-z
x,x-y,-z+1/2
y,x,-z
-x+y,y,-z+1/2
-x,-x+y,-z
-x,-y,-z
-x+y,-x,-z-1/2
y,-x+y,-z
x,y,-z-1/2
x-y,x,-z
-y,x-y,-z-1/2
y,x,z-1/2
-x+y,y,z
-x,-x+y,z-1/2
-y,-x,z
x-y,-y,z-1/2
x,x-y,z

loop_
_atom_site_label
_atom_site_type_symbol
_atom_site_fract_x
_atom_site_fract_y
_atom_site_fract_z
_atom_site_occupancy
_atom_site_U_iso_or_equiv
In1 In 0.3333 0.6667 0.25 0.2 0.0
Au1 Au 0.3333 0.6667 0.25 0.68 0.0
Cu1 Cu 0.3333 0.6667 0.25 0.12 0.0
